data_7131306
loop_
_publ_author_name
'Mutoh, Katsuya'
'Moriyama, Natsuho'
'Abe, Jiro'

_publ_section_title
;
 Acceleration of the thermal back-reaction and the finding of a
 non-photochromic isomer for a negative photochromic binaphthyl-bridged
 imidazole dimer.
;
_journal_issue 20
_journal_name_full 'Chemical communications (Cambridge, England)'
_journal_page_first 2962
_journal_page_last 2965
_journal_paper_doi 10.1039/d2cc06942c
_journal_volume 59
_journal_year 2023
_chemical_formula_moiety 'C52 H36 N4, 2(C6 H6)'
_chemical_formula_sum 'C64 H48 N4'
_chemical_formula_weight 873.06
_space_group_crystal_system orthorhombic
_space_group_IT_number 19
_space_group_name_Hall 'P 2ac 2ab'
_space_group_name_H-M_alt 'P 21 21 21'
_atom_sites_solution_hydrogens geom
_atom_sites_solution_primary direct
_audit_creation_date 2022-08-12
_audit_creation_method
;
Olex2 1.2-ac4
(compiled 2018.05.17 svn.r3504 for Rigaku Oxford Diffraction, GUI svn.r5492)
;
_audit_update_record
;
2022-10-24 deposited with the CCDC.	2023-02-08 downloaded from the CCDC.
;
_cell_angle_alpha 90
_cell_angle_beta 90
_cell_angle_gamma 90
_cell_formula_units_Z 4
_cell_length_a 13.5892(3)
_cell_length_b 17.5461(4)
_cell_length_c 19.4886(4)
_cell_measurement_reflns_used 11003
_cell_measurement_temperature 105(8)
_cell_measurement_theta_max 30.3550
_cell_measurement_theta_min 2.1680
_cell_volume 4646.81(18)
_computing_cell_refinement 'CrysAlisPro 1.171.40.53a (Rigaku OD, 2019)'
_computing_data_collection 'CrysAlisPro 1.171.40.53a (Rigaku OD, 2019)'
_computing_data_reduction 'CrysAlisPro 1.171.40.53a (Rigaku OD, 2019)'
_computing_molecular_graphics 'Olex2 (Dolomanov et al., 2009)'
_computing_publication_material 'Olex2 (Dolomanov et al., 2009)'
_computing_structure_refinement 'ShelXL (Sheldrick, 2015)'
_computing_structure_solution 'ShelXS (Sheldrick, 2008)'
_diffrn_ambient_environment N~2~
_diffrn_ambient_temperature 105(8)
_diffrn_detector 'CCD plate'
_diffrn_detector_area_resol_mean 10.0000
_diffrn_measured_fraction_theta_full 0.999
_diffrn_measured_fraction_theta_max 0.961
_diffrn_measurement_details
;
List of Runs (angles in degrees, time in seconds):

  # Type    Start    End  Width  t~exp~   \w     \q     \k     \f   Frames
#--------------------------------------------------------------------------
  1  \w     85.00 110.00   0.50  150.98    --   20.00  54.00-150.00   50
  2  \w      3.00  50.00   0.50  150.98    --   20.00  54.00 -90.00   94
  3  \w    -63.00 -36.00   0.50  150.98    --   20.00  54.00  90.00   54
  4  \w     21.00 110.00   0.50  150.98    --   20.00  54.00  90.00  178
  5  \w    -73.00  35.00   0.50  150.98    --   20.00  54.00-120.00  216
  6  \w     74.00  99.00   0.50  150.98    --   20.00  54.00-120.00   50
  7  \w    -62.00  44.00   0.50  150.98    --   20.00  54.00-150.00  212
;
_diffrn_measurement_device 'two-circle diffractometer'
_diffrn_measurement_device_type 'XtaLAB Mini II'
_diffrn_measurement_method '\w scans'
_diffrn_orient_matrix_type 'CrysAlisPro convention (1999,Acta A55,543-557)'
_diffrn_orient_matrix_UB_11 -0.0187793000
_diffrn_orient_matrix_UB_12 -0.0315626000
_diffrn_orient_matrix_UB_13 0.0185506000
_diffrn_orient_matrix_UB_21 0.0035039000
_diffrn_orient_matrix_UB_22 -0.0229394000
_diffrn_orient_matrix_UB_23 -0.0298892000
_diffrn_orient_matrix_UB_31 0.0485773000
_diffrn_orient_matrix_UB_32 -0.0105199000
_diffrn_orient_matrix_UB_33 0.0093755000
_diffrn_radiation_monochromator graphite
_diffrn_radiation_probe x-ray
_diffrn_radiation_type MoK\a
_diffrn_radiation_wavelength 0.71073
_diffrn_reflns_av_R_equivalents 0.0391
_diffrn_reflns_av_unetI/netI 0.0784
_diffrn_reflns_Laue_measured_fraction_full 0.999
_diffrn_reflns_Laue_measured_fraction_max 0.961
_diffrn_reflns_limit_h_max 17
_diffrn_reflns_limit_h_min -19
_diffrn_reflns_limit_k_max 23
_diffrn_reflns_limit_k_min -24
_diffrn_reflns_limit_l_max 27
_diffrn_reflns_limit_l_min -26
_diffrn_reflns_number 35777
_diffrn_reflns_point_group_measured_fraction_full 0.996
_diffrn_reflns_point_group_measured_fraction_max 0.928
_diffrn_reflns_theta_full 25.242
_diffrn_reflns_theta_max 30.668
_diffrn_reflns_theta_min 2.165
_diffrn_source 'fine-focus sealed X-ray tube'
_diffrn_source_type 'Rigaku (Mo) X-ray Source'
_exptl_absorpt_coefficient_mu 0.073
_exptl_absorpt_correction_T_max 1.00000
_exptl_absorpt_correction_T_min 0.95068
_exptl_absorpt_correction_type multi-scan
_exptl_absorpt_process_details
;
CrysAlisPro 1.171.40.53a (Rigaku Oxford Diffraction, 2019)
Empirical absorption correction using spherical harmonics,
 implemented in SCALE3 ABSPACK scaling algorithm.
;
_exptl_crystal_colour colourless
_exptl_crystal_colour_primary colourless
_exptl_crystal_density_diffrn 1.248
_exptl_crystal_description block
_exptl_crystal_F_000 1840
_exptl_crystal_size_max 0.2
_exptl_crystal_size_mid 0.17
_exptl_crystal_size_min 0.03
_refine_diff_density_max 0.243
_refine_diff_density_min -0.213
_refine_diff_density_rms 0.052
_refine_ls_abs_structure_details
;
 Flack x determined using 3175 quotients [(I+)-(I-)]/[(I+)+(I-)]
 (Parsons, Flack and Wagner, Acta Cryst. B69 (2013) 249-259).
;
_refine_ls_abs_structure_Flack 0.7(10)
_refine_ls_extinction_method none
_refine_ls_goodness_of_fit_ref 1.012
_refine_ls_hydrogen_treatment constr
_refine_ls_matrix_type full
_refine_ls_number_parameters 615
_refine_ls_number_reflns 13363
_refine_ls_number_restraints 0
_refine_ls_restrained_S_all 1.012
_refine_ls_R_factor_all 0.0931
_refine_ls_R_factor_gt 0.0552
_refine_ls_shift/su_max 0.000
_refine_ls_shift/su_mean 0.000
_refine_ls_structure_factor_coef Fsqd
_refine_ls_weighting_details 'w=1/[\s^2^(Fo^2^)+(0.0536P)^2^+0.3238P] where P=(Fo^2^+2Fc^2^)/3'
_refine_ls_weighting_scheme calc
_refine_ls_wR_factor_gt 0.1024
_refine_ls_wR_factor_ref 0.1144
_reflns_Friedel_coverage 0.770
_reflns_Friedel_fraction_full 0.991
_reflns_Friedel_fraction_max 0.890
_reflns_number_gt 9597
_reflns_number_total 13363
_reflns_threshold_expression 'I > 2\s(I)'
_cod_data_source_file d2cc06942c3.cif
_cod_data_source_block 220808_byproduct_mutoh
_cod_depositor_comments 'Adding full bibliography for 7131304--7131306.cif.'
_cod_database_code 7131306
_shelx_shelxl_version_number 2018/3
_shelx_space_group_comment
;
The symmetry employed for this shelxl refinement is uniquely defined
by the following loop, which should always be used as a source of
symmetry information in preference to the above space-group names.
They are only intended as comments.
;
_shelx_estimated_absorpt_t_max 0.998
_shelx_estimated_absorpt_t_min 0.986
_diffrn_oxdiff_digest_frames
;
011a871325e09e55cfc2028939193e4aac0085467c5
;
_reflns_odcompleteness_completeness 99.91
_reflns_odcompleteness_iscentric 1
_reflns_odcompleteness_theta 26.32
_olex2_refinement_description
;
1. Fixed Uiso
 At 1.2 times of:
  All C(H) groups
 At 1.5 times of:
  All C(H,H,H) groups
2.a Aromatic/amide H refined with riding coordinates:
 C39(H39), C41(H41), C2(H2), C26(H26), C3(H3), C52(H52), C44(H44), C54(H54),
 C33(H33), C42(H42), C25(H25), C37(H37), C43(H43), C29(H29), C24(H24), C35(H35),
  C38(H38), C31(H31), C56(H56), C36(H36), C60(H60), C32(H32), C55(H55),
 C45(H45), C30(H30), C53(H53), C61(H61), C58(H58), C62(H62), C14(H14), C13(H13),
  C48(H48), C59(H59), C46(H46), C57(H57), C66(H66), C65(H65), C64(H64),
 C47(H47), C63(H63), C67(H67), C68(H68)
2.b Idealised Me refined as rotating group:
 C50(H50A,H50B,H50C), C27(H27A,H27B,H27C)
;
_olex2_submission_special_instructions 'No special instructions were received'
_oxdiff_exptl_absorpt_empirical_details
;
Empirical correction (ABSPACK) includes:
- Absorption correction using spherical harmonics
- Frame scaling
;
_oxdiff_exptl_absorpt_empirical_full_max 1.060
_oxdiff_exptl_absorpt_empirical_full_min 0.951

loop_
_space_group_symop_operation_xyz
'x, y, z'
'-x+1/2, -y, z+1/2'
'-x, y+1/2, -z+1/2'
'x+1/2, -y+1/2, -z'

loop_
_atom_site_label
_atom_site_type_symbol
_atom_site_fract_x
_atom_site_fract_y
_atom_site_fract_z
_atom_site_U_iso_or_equiv
_atom_site_adp_type
_atom_site_occupancy
_atom_site_site_symmetry_order
_atom_site_calc_flag
_atom_site_refinement_flags_posn
_atom_site_refinement_flags_adp
_atom_site_refinement_flags_occupancy
_atom_site_disorder_assembly
_atom_site_disorder_group
N6 N -0.53194(14) -0.67012(11) -0.88777(11) 0.0160(4) Uani 1 1 d . . . . .
N20 N -0.75142(14) -0.68529(11) -0.75855(10) 0.0148(4) Uani 1 1 d . . . . .
N9 N -0.55381(14) -0.75148(11) -0.80164(10) 0.0146(4) Uani 1 1 d . . . . .
N17 N -0.71723(15) -0.68151(12) -0.64639(11) 0.0169(4) Uani 1 1 d . . . . .
C1 C -0.89712(18) -0.73107(14) -0.91572(13) 0.0170(5) Uani 1 1 d . . . . .
C16 C -0.70706(17) -0.72124(14) -0.70382(13) 0.0158(5) Uani 1 1 d . . . . .
C34 C -0.79412(18) -0.56029(14) -0.61029(13) 0.0168(5) Uani 1 1 d . . . . .
C39 C -0.81739(18) -0.58593(15) -0.54474(14) 0.0212(6) Uani 1 1 d . . . . .
H39 H -0.813993 -0.637748 -0.535008 0.025 Uiso 1 1 calc R . . . .
C18 C -0.76885(17) -0.61636(14) -0.66422(13) 0.0159(5) Uani 1 1 d . . . . .
C41 C -0.34496(19) -0.60947(14) -0.94150(13) 0.0193(5) Uani 1 1 d . . . . .
H41 H -0.394279 -0.618844 -0.973490 0.023 Uiso 1 1 calc R . . . .
C2 C -0.81972(18) -0.73164(14) -0.96384(13) 0.0196(5) Uani 1 1 d . . . . .
H2 H -0.834276 -0.732688 -1.010458 0.024 Uiso 1 1 calc R . . . .
C51 C -0.84516(17) -0.56286(13) -0.77722(13) 0.0159(5) Uani 1 1 d . . . . .
C26 C -0.99624(19) -0.73378(15) -0.93825(14) 0.0219(6) Uani 1 1 d . . . . .
H26 H -1.010211 -0.735340 -0.984945 0.026 Uiso 1 1 calc R . . . .
C21 C -0.77463(17) -0.71590(13) -0.82523(13) 0.0150(5) Uani 1 1 d . . . . .
C3 C -0.72430(18) -0.73067(14) -0.94330(13) 0.0186(5) Uani 1 1 d . . . . .
H3 H -0.674427 -0.736293 -0.975580 0.022 Uiso 1 1 calc R . . . .
C40 C -0.35486(18) -0.63644(14) -0.87401(13) 0.0161(5) Uani 1 1 d . . . . .
C22 C -0.87551(17) -0.72817(13) -0.84367(13) 0.0157(5) Uani 1 1 d . . . . .
C8 C -0.45486(17) -0.73050(13) -0.80023(12) 0.0143(5) Uani 1 1 d . . . . .
C23 C -0.95509(18) -0.73676(14) -0.79632(13) 0.0180(5) Uani 1 1 d . . . . .
C52 C -0.93204(18) -0.52950(14) -0.75315(14) 0.0193(5) Uani 1 1 d . . . . .
H52 H -0.955955 -0.542610 -0.710024 0.023 Uiso 1 1 calc R . . . .
C44 C -0.19914(19) -0.57786(15) -0.84633(15) 0.0247(6) Uani 1 1 d . . . . .
H44 H -0.150790 -0.566533 -0.814135 0.030 Uiso 1 1 calc R . . . .
C19 C -0.79083(17) -0.61668(13) -0.73336(13) 0.0158(5) Uani 1 1 d . . . . .
C28 C -0.38739(17) -0.76115(13) -0.74765(12) 0.0156(5) Uani 1 1 d . . . . .
C54 C -0.9499(2) -0.45937(15) -0.85835(14) 0.0239(6) Uani 1 1 d . . . . .
H54 H -0.984722 -0.424933 -0.885309 0.029 Uiso 1 1 calc R . . . .
C33 C -0.30525(18) -0.80407(14) -0.76577(14) 0.0192(5) Uani 1 1 d . . . . .
H33 H -0.291604 -0.813012 -0.811837 0.023 Uiso 1 1 calc R . . . .
C42 C -0.26182(19) -0.56892(15) -0.96051(14) 0.0231(6) Uani 1 1 d . . . . .
H42 H -0.255152 -0.551979 -1.005493 0.028 Uiso 1 1 calc R . . . .
C7 C -0.44322(18) -0.67980(14) -0.85355(13) 0.0158(5) Uani 1 1 d . . . . .
C25 C -1.07095(19) -0.73411(15) -0.89188(14) 0.0237(6) Uani 1 1 d . . . . .
H25 H -1.135898 -0.731733 -0.906757 0.028 Uiso 1 1 calc R . . . .
C37 C -0.8494(2) -0.45757(16) -0.50687(15) 0.0258(6) Uani 1 1 d . . . . .
H37 H -0.868950 -0.423537 -0.472911 0.031 Uiso 1 1 calc R . . . .
C43 C -0.1887(2) -0.55341(15) -0.91321(15) 0.0247(6) Uani 1 1 d . . . . .
H43 H -0.132750 -0.526627 -0.926413 0.030 Uiso 1 1 calc R . . . .
C29 C -0.40686(19) -0.74846(15) -0.67815(14) 0.0218(6) Uani 1 1 d . . . . .
H29 H -0.461619 -0.720043 -0.665310 0.026 Uiso 1 1 calc R . . . .
C4 C -0.70014(17) -0.72123(13) -0.87354(13) 0.0152(5) Uani 1 1 d . . . . .
C24 C -1.04987(19) -0.73803(15) -0.82165(14) 0.0218(6) Uani 1 1 d . . . . .
H24 H -1.101887 -0.741629 -0.790817 0.026 Uiso 1 1 calc R . . . .
C35 C -0.79601(19) -0.48168(14) -0.62289(14) 0.0214(6) Uani 1 1 d . . . . .
H35 H -0.778606 -0.463102 -0.665902 0.026 Uiso 1 1 calc R . . . .
C38 C -0.8457(2) -0.53518(16) -0.49343(14) 0.0245(6) Uani 1 1 d . . . . .
H38 H -0.862165 -0.553346 -0.450089 0.029 Uiso 1 1 calc R . . . .
C31 C -0.2635(2) -0.82057(15) -0.64671(15) 0.0249(6) Uani 1 1 d . . . . .
H31 H -0.222210 -0.840342 -0.613066 0.030 Uiso 1 1 calc R . . . .
C56 C -0.81219(19) -0.54319(14) -0.84279(13) 0.0191(5) Uani 1 1 d . . . . .
H56 H -0.753960 -0.564044 -0.859411 0.023 Uiso 1 1 calc R . . . .
C36 C -0.8238(2) -0.43145(16) -0.57142(14) 0.0256(6) Uani 1 1 d . . . . .
H36 H -0.825114 -0.379419 -0.580450 0.031 Uiso 1 1 calc R . . . .
C15 C -0.65721(17) -0.79503(14) -0.70809(13) 0.0165(5) Uani 1 1 d . . . . .
C60 C -0.3975(2) -0.70206(17) -0.45231(15) 0.0290(7) Uani 1 1 d . . . . .
H60 H -0.351489 -0.724436 -0.423304 0.035 Uiso 1 1 calc R . . . .
C32 C -0.24362(19) -0.83360(15) -0.71567(15) 0.0238(6) Uani 1 1 d . . . . .
H32 H -0.188884 -0.862177 -0.728252 0.029 Uiso 1 1 calc R . . . .
C55 C -0.8653(2) -0.49296(15) -0.88338(14) 0.0216(6) Uani 1 1 d . . . . .
H55 H -0.843848 -0.481853 -0.927577 0.026 Uiso 1 1 calc R . . . .
C12 C -0.55445(19) -0.93442(14) -0.70627(14) 0.0213(6) Uani 1 1 d . . . . .
C5 C -0.59636(18) -0.71303(14) -0.85503(13) 0.0153(5) Uani 1 1 d . . . . .
C45 C -0.28127(19) -0.61918(14) -0.82698(14) 0.0207(6) Uani 1 1 d . . . . .
H45 H -0.287349 -0.635656 -0.781819 0.025 Uiso 1 1 calc R . . . .
C30 C -0.3451(2) -0.77796(16) -0.62842(14) 0.0265(6) Uani 1 1 d . . . . .
H30 H -0.358507 -0.769106 -0.582308 0.032 Uiso 1 1 calc R . . . .
C53 C -0.98288(19) -0.47714(15) -0.79286(14) 0.0217(6) Uani 1 1 d . . . . .
H53 H -1.039172 -0.453876 -0.775608 0.026 Uiso 1 1 calc R . . . .
C11 C -0.54658(17) -0.88646(14) -0.76529(13) 0.0177(5) Uani 1 1 d . . . . .
C49 C -0.49641(18) -0.91466(15) -0.82474(14) 0.0207(6) Uani 1 1 d . . . . .
C61 C -0.3747(2) -0.63576(16) -0.48706(15) 0.0272(6) Uani 1 1 d . . . . .
H61 H -0.312841 -0.613735 -0.481960 0.033 Uiso 1 1 calc R . . . .
C58 C -0.5578(2) -0.70281(18) -0.50340(15) 0.0311(7) Uani 1 1 d . . . . .
H58 H -0.619075 -0.725566 -0.509305 0.037 Uiso 1 1 calc R . . . .
C50 C -0.5008(2) -0.87611(16) -0.89391(14) 0.0242(6) Uani 1 1 d . . . . .
H50A H -0.462031 -0.830366 -0.892813 0.036 Uiso 1 1 calc GR . . . .
H50B H -0.567802 -0.863555 -0.904574 0.036 Uiso 1 1 calc GR . . . .
H50C H -0.475226 -0.909876 -0.928333 0.036 Uiso 1 1 calc GR . . . .
C62 C -0.4442(2) -0.60199(17) -0.52972(15) 0.0303(7) Uani 1 1 d . . . . .
H62 H -0.429568 -0.556950 -0.552706 0.036 Uiso 1 1 calc R . . . .
C14 C -0.67099(19) -0.84792(15) -0.65369(14) 0.0221(6) Uani 1 1 d . . . . .
H14 H -0.716939 -0.837837 -0.619505 0.027 Uiso 1 1 calc R . . . .
C13 C -0.6171(2) -0.91330(15) -0.65147(15) 0.0241(6) Uani 1 1 d . . . . .
H13 H -0.621624 -0.944721 -0.613168 0.029 Uiso 1 1 calc R . . . .
C48 C -0.4493(2) -0.98431(15) -0.81981(16) 0.0260(6) Uani 1 1 d . . . . .
H48 H -0.416823 -1.003245 -0.858190 0.031 Uiso 1 1 calc R . . . .
C27 C -0.9411(2) -0.75172(16) -0.72036(14) 0.0250(6) Uani 1 1 d . . . . .
H27A H -0.925147 -0.704854 -0.697496 0.037 Uiso 1 1 calc GR . . . .
H27B H -0.888553 -0.787585 -0.713975 0.037 Uiso 1 1 calc GR . . . .
H27C H -1.000764 -0.772185 -0.701474 0.037 Uiso 1 1 calc GR . . . .
C10 C -0.59193(17) -0.81249(14) -0.75969(13) 0.0159(5) Uani 1 1 d . . . . .
C59 C -0.4893(2) -0.73508(18) -0.46087(16) 0.0337(7) Uani 1 1 d . . . . .
H59 H -0.504569 -0.779716 -0.437442 0.040 Uiso 1 1 calc R . . . .
C46 C -0.5014(2) -1.00382(15) -0.70350(16) 0.0265(6) Uani 1 1 d . . . . .
H46 H -0.502626 -1.033190 -0.663783 0.032 Uiso 1 1 calc R . . . .
C57 C -0.5349(2) -0.63571(18) -0.53761(16) 0.0328(7) Uani 1 1 d . . . . .
H57 H -0.581366 -0.613294 -0.566228 0.039 Uiso 1 1 calc R . . . .
C66 C -0.2548(2) -0.50508(19) -0.66746(16) 0.0359(7) Uani 1 1 d . . . . .
H66 H -0.313490 -0.502668 -0.691881 0.043 Uiso 1 1 calc R . . . .
C65 C -0.2274(2) -0.57168(18) -0.63631(17) 0.0374(8) Uani 1 1 d . . . . .
H65 H -0.267031 -0.614690 -0.639972 0.045 Uiso 1 1 calc R . . . .
C64 C -0.1408(3) -0.5749(2) -0.59947(17) 0.0430(9) Uani 1 1 d . . . . .
H64 H -0.122193 -0.619794 -0.577761 0.052 Uiso 1 1 calc R . . . .
C47 C -0.4486(2) -1.02770(15) -0.75909(16) 0.0296(7) Uani 1 1 d . . . . .
H47 H -0.412193 -1.072514 -0.756821 0.035 Uiso 1 1 calc R . . . .
C63 C -0.0816(2) -0.5105(2) -0.59500(18) 0.0436(9) Uani 1 1 d . . . . .
H63 H -0.022930 -0.512257 -0.570526 0.052 Uiso 1 1 calc R . . . .
C67 C -0.1959(3) -0.44200(19) -0.66270(16) 0.0395(8) Uani 1 1 d . . . . .
H67 H -0.214667 -0.397000 -0.684244 0.047 Uiso 1 1 calc R . . . .
C68 C -0.1101(3) -0.4445(2) -0.62676(18) 0.0404(8) Uani 1 1 d . . . . .
H68 H -0.070660 -0.401301 -0.623780 0.049 Uiso 1 1 calc R . . . .

loop_
_atom_site_aniso_label
_atom_site_aniso_U_11
_atom_site_aniso_U_22
_atom_site_aniso_U_33
_atom_site_aniso_U_23
_atom_site_aniso_U_13
_atom_site_aniso_U_12
N6 0.0171(10) 0.0132(10) 0.0178(11) -0.0026(9) 0.0013(9) -0.0006(8)
N20 0.0147(9) 0.0141(10) 0.0155(10) -0.0008(8) -0.0013(9) 0.0012(8)
N9 0.0134(9) 0.0119(10) 0.0184(10) -0.0008(8) 0.0010(9) -0.0002(8)
N17 0.0157(10) 0.0151(10) 0.0200(11) 0.0003(9) 0.0003(9) 0.0005(8)
C1 0.0184(12) 0.0136(12) 0.0191(13) -0.0013(10) -0.0005(11) -0.0008(10)
C16 0.0134(11) 0.0167(12) 0.0172(12) 0.0019(10) 0.0009(10) 0.0003(9)
C34 0.0149(11) 0.0162(12) 0.0192(13) -0.0030(10) -0.0018(11) 0.0026(10)
C39 0.0218(13) 0.0190(13) 0.0229(14) -0.0015(11) -0.0018(12) 0.0007(11)
C18 0.0139(11) 0.0138(12) 0.0199(13) 0.0000(10) -0.0002(10) -0.0014(9)
C41 0.0190(12) 0.0179(13) 0.0210(14) -0.0019(11) 0.0005(11) -0.0004(10)
C2 0.0229(13) 0.0199(13) 0.0160(13) -0.0020(11) -0.0011(11) 0.0001(11)
C51 0.0167(11) 0.0120(11) 0.0189(13) -0.0010(10) -0.0018(10) -0.0007(9)
C26 0.0212(13) 0.0250(15) 0.0195(13) -0.0023(11) -0.0032(11) -0.0008(11)
C21 0.0180(12) 0.0101(11) 0.0170(12) 0.0010(10) -0.0018(10) 0.0004(9)
C3 0.0198(12) 0.0174(13) 0.0187(13) -0.0027(11) 0.0036(11) -0.0006(10)
C40 0.0149(11) 0.0114(11) 0.0220(13) -0.0004(10) 0.0020(11) 0.0014(9)
C22 0.0158(11) 0.0111(11) 0.0202(13) 0.0001(10) -0.0004(10) 0.0001(9)
C8 0.0144(11) 0.0116(11) 0.0171(12) -0.0025(10) 0.0010(10) -0.0006(9)
C23 0.0178(12) 0.0158(12) 0.0204(13) 0.0002(11) 0.0007(11) -0.0014(10)
C52 0.0195(12) 0.0190(13) 0.0195(13) -0.0009(11) 0.0003(11) -0.0008(10)
C44 0.0189(13) 0.0213(14) 0.0339(16) 0.0042(12) -0.0044(13) -0.0041(11)
C19 0.0150(11) 0.0115(11) 0.0210(13) -0.0012(10) 0.0009(11) -0.0006(9)
C28 0.0162(11) 0.0110(11) 0.0195(13) 0.0011(10) -0.0003(11) -0.0036(9)
C54 0.0246(13) 0.0183(13) 0.0287(15) 0.0025(12) -0.0096(13) 0.0021(11)
C33 0.0199(12) 0.0190(13) 0.0186(13) 0.0009(11) 0.0023(11) 0.0007(10)
C42 0.0261(14) 0.0206(14) 0.0226(14) 0.0046(12) 0.0044(12) -0.0022(11)
C7 0.0167(11) 0.0128(12) 0.0177(12) -0.0033(10) -0.0003(11) -0.0003(10)
C25 0.0151(12) 0.0264(15) 0.0297(15) -0.0016(13) -0.0062(11) -0.0028(11)
C37 0.0273(14) 0.0227(14) 0.0274(15) -0.0102(12) -0.0016(13) 0.0049(12)
C43 0.0182(13) 0.0203(14) 0.0357(16) 0.0042(12) 0.0043(12) -0.0050(11)
C29 0.0219(13) 0.0184(13) 0.0253(14) -0.0025(11) 0.0004(12) 0.0019(11)
C4 0.0155(11) 0.0117(11) 0.0182(12) 0.0009(10) -0.0002(10) 0.0003(9)
C24 0.0184(12) 0.0237(14) 0.0235(14) -0.0007(12) 0.0030(12) -0.0034(11)
C35 0.0219(13) 0.0178(13) 0.0245(14) -0.0008(11) -0.0029(12) 0.0019(11)
C38 0.0244(14) 0.0274(15) 0.0219(14) -0.0030(12) -0.0009(12) 0.0018(12)
C31 0.0273(14) 0.0196(13) 0.0279(15) 0.0031(12) -0.0094(13) 0.0033(11)
C56 0.0182(12) 0.0159(12) 0.0231(14) -0.0016(11) 0.0026(11) 0.0008(10)
C36 0.0300(15) 0.0153(13) 0.0313(16) -0.0035(12) -0.0030(13) 0.0018(11)
C15 0.0154(11) 0.0146(12) 0.0193(13) 0.0010(10) -0.0001(11) 0.0009(9)
C60 0.0321(15) 0.0288(16) 0.0263(16) 0.0011(13) -0.0054(13) -0.0008(12)
C32 0.0194(13) 0.0214(14) 0.0307(16) 0.0027(12) 0.0000(12) 0.0039(11)
C55 0.0263(14) 0.0192(13) 0.0193(13) 0.0022(11) -0.0019(12) -0.0018(11)
C12 0.0175(12) 0.0148(12) 0.0316(15) 0.0021(12) 0.0009(12) -0.0028(10)
C5 0.0163(11) 0.0132(12) 0.0164(13) -0.0014(10) 0.0002(10) 0.0005(9)
C45 0.0214(13) 0.0167(13) 0.0240(14) 0.0046(11) -0.0026(11) -0.0013(10)
C30 0.0376(16) 0.0244(15) 0.0176(13) -0.0001(12) -0.0033(13) 0.0007(13)
C53 0.0173(12) 0.0183(13) 0.0296(15) -0.0026(12) -0.0042(11) 0.0011(10)
C11 0.0128(11) 0.0150(12) 0.0254(14) 0.0002(11) -0.0001(11) -0.0017(9)
C49 0.0145(11) 0.0179(13) 0.0298(15) -0.0036(12) 0.0033(12) -0.0029(10)
C61 0.0274(14) 0.0252(15) 0.0291(16) -0.0036(13) 0.0003(13) -0.0031(12)
C58 0.0273(14) 0.0386(17) 0.0274(16) -0.0023(14) -0.0031(13) -0.0066(13)
C50 0.0265(14) 0.0209(14) 0.0253(15) -0.0059(12) 0.0038(12) 0.0011(11)
C62 0.0362(16) 0.0286(16) 0.0260(15) 0.0030(13) -0.0029(14) 0.0002(13)
C14 0.0201(13) 0.0194(13) 0.0269(15) 0.0026(12) 0.0069(12) 0.0004(10)
C13 0.0262(14) 0.0177(13) 0.0286(15) 0.0076(12) 0.0043(13) 0.0013(11)
C48 0.0196(13) 0.0178(13) 0.0407(18) -0.0060(13) 0.0043(13) -0.0001(11)
C27 0.0206(13) 0.0304(15) 0.0239(14) 0.0019(12) 0.0003(12) -0.0060(12)
C10 0.0145(11) 0.0131(12) 0.0201(13) 0.0033(10) -0.0009(10) -0.0020(9)
C59 0.0416(17) 0.0298(17) 0.0297(16) 0.0030(14) -0.0008(15) -0.0071(14)
C46 0.0224(13) 0.0149(13) 0.0421(18) 0.0075(13) 0.0012(13) 0.0014(11)
C57 0.0325(16) 0.0372(18) 0.0288(16) 0.0009(14) -0.0058(14) 0.0027(14)
C66 0.0291(16) 0.0455(19) 0.0330(17) -0.0031(15) -0.0055(14) 0.0079(14)
C65 0.0367(18) 0.0292(17) 0.046(2) -0.0045(15) 0.0050(16) -0.0065(14)
C64 0.048(2) 0.040(2) 0.041(2) 0.0112(16) 0.0057(17) 0.0214(17)
C47 0.0223(13) 0.0147(13) 0.052(2) 0.0007(13) 0.0022(14) 0.0041(11)
C63 0.0230(15) 0.067(3) 0.040(2) -0.0136(19) -0.0033(15) 0.0067(16)
C67 0.052(2) 0.0308(17) 0.0356(18) 0.0071(15) 0.0129(17) 0.0135(16)
C68 0.0401(19) 0.0336(18) 0.048(2) -0.0111(16) 0.0160(17) -0.0101(15)

loop_
_atom_type_symbol
_atom_type_description
_atom_type_scat_dispersion_real
_atom_type_scat_dispersion_imag
_atom_type_scat_source
C C 0.0033 0.0016 'International Tables Vol C Tables 4.2.6.8 and 6.1.1.4'
H H 0.0000 0.0000 'International Tables Vol C Tables 4.2.6.8 and 6.1.1.4'
N N 0.0061 0.0033 'International Tables Vol C Tables 4.2.6.8 and 6.1.1.4'

loop_
_geom_angle_atom_site_label_1
_geom_angle_atom_site_label_2
_geom_angle_atom_site_label_3
_geom_angle
_geom_angle_site_symmetry_1
_geom_angle_site_symmetry_3
_geom_angle_publ_flag
C5 N6 C7 105.9(2) . . ?
C16 N20 C21 128.5(2) . . ?
C16 N20 C19 106.76(19) . . ?
C19 N20 C21 123.41(19) . . ?
C8 N9 C10 122.1(2) . . ?
C5 N9 C8 107.0(2) . . ?
C5 N9 C10 130.2(2) . . ?
C16 N17 C18 106.0(2) . . ?
C2 C1 C26 120.2(2) . . ?
C2 C1 C22 119.9(2) . . ?
C26 C1 C22 119.9(2) . . ?
N20 C16 C15 124.3(2) . . ?
N17 C16 N20 111.5(2) . . ?
N17 C16 C15 124.2(2) . . ?
C39 C34 C18 119.4(2) . . ?
C39 C34 C35 118.4(2) . . ?
C35 C34 C18 122.3(2) . . ?
C34 C39 H39 119.5 . . ?
C34 C39 C38 121.0(2) . . ?
C38 C39 H39 119.5 . . ?
N17 C18 C34 119.2(2) . . ?
C19 C18 N17 110.6(2) . . ?
C19 C18 C34 130.2(2) . . ?
C40 C41 H41 119.9 . . ?
C42 C41 H41 119.9 . . ?
C42 C41 C40 120.1(2) . . ?
C1 C2 H2 119.4 . . ?
C3 C2 C1 121.1(2) . . ?
C3 C2 H2 119.4 . . ?
C52 C51 C19 119.8(2) . . ?
C56 C51 C52 118.3(2) . . ?
C56 C51 C19 121.9(2) . . ?
C1 C26 H26 119.9 . . ?
C25 C26 C1 120.3(2) . . ?
C25 C26 H26 119.9 . . ?
C22 C21 N20 119.4(2) . . ?
C4 C21 N20 118.6(2) . . ?
C4 C21 C22 121.2(2) . . ?
C2 C3 H3 119.7 . . ?
C2 C3 C4 120.6(2) . . ?
C4 C3 H3 119.7 . . ?
C41 C40 C7 120.3(2) . . ?
C45 C40 C41 118.4(2) . . ?
C45 C40 C7 121.3(2) . . ?
C21 C22 C1 116.5(2) . . ?
C23 C22 C1 118.2(2) . . ?
C23 C22 C21 125.3(2) . . ?
N9 C8 C28 121.1(2) . . ?
C7 C8 N9 105.5(2) . . ?
C7 C8 C28 133.4(2) . . ?
C22 C23 C27 123.6(2) . . ?
C24 C23 C22 118.5(2) . . ?
C24 C23 C27 117.6(2) . . ?
C51 C52 H52 119.6 . . ?
C53 C52 C51 120.7(2) . . ?
C53 C52 H52 119.6 . . ?
C43 C44 H44 119.9 . . ?
C43 C44 C45 120.2(3) . . ?
C45 C44 H44 119.9 . . ?
N20 C19 C51 122.5(2) . . ?
C18 C19 N20 105.2(2) . . ?
C18 C19 C51 132.3(2) . . ?
C33 C28 C8 121.3(2) . . ?
C33 C28 C29 118.9(2) . . ?
C29 C28 C8 119.8(2) . . ?
C55 C54 H54 120.1 . . ?
C55 C54 C53 119.8(2) . . ?
C53 C54 H54 120.1 . . ?
C28 C33 H33 119.7 . . ?
C32 C33 C28 120.5(2) . . ?
C32 C33 H33 119.7 . . ?
C41 C42 H42 119.7 . . ?
C41 C42 C43 120.6(2) . . ?
C43 C42 H42 119.7 . . ?
N6 C7 C40 120.9(2) . . ?
C8 C7 N6 110.0(2) . . ?
C8 C7 C40 129.1(2) . . ?
C26 C25 H25 120.1 . . ?
C26 C25 C24 119.8(2) . . ?
C24 C25 H25 120.1 . . ?
C38 C37 H37 120.4 . . ?
C36 C37 H37 120.4 . . ?
C36 C37 C38 119.2(3) . . ?
C44 C43 C42 119.7(2) . . ?
C44 C43 H43 120.2 . . ?
C42 C43 H43 120.2 . . ?
C28 C29 H29 119.8 . . ?
C30 C29 C28 120.3(2) . . ?
C30 C29 H29 119.8 . . ?
C21 C4 C3 119.6(2) . . ?
C21 C4 C5 122.0(2) . . ?
C3 C4 C5 118.3(2) . . ?
C23 C24 C25 122.7(2) . . ?
C23 C24 H24 118.7 . . ?
C25 C24 H24 118.7 . . ?
C34 C35 H35 119.9 . . ?
C36 C35 C34 120.2(3) . . ?
C36 C35 H35 119.9 . . ?
C39 C38 H38 119.9 . . ?
C37 C38 C39 120.1(3) . . ?
C37 C38 H38 119.9 . . ?
C32 C31 H31 120.2 . . ?
C30 C31 H31 120.2 . . ?
C30 C31 C32 119.6(2) . . ?
C51 C56 H56 119.6 . . ?
C55 C56 C51 120.8(2) . . ?
C55 C56 H56 119.6 . . ?
C37 C36 C35 121.0(3) . . ?
C37 C36 H36 119.5 . . ?
C35 C36 H36 119.5 . . ?
C14 C15 C16 118.3(2) . . ?
C10 C15 C16 122.5(2) . . ?
C10 C15 C14 119.0(2) . . ?
C61 C60 H60 120.1 . . ?
C61 C60 C59 119.7(3) . . ?
C59 C60 H60 120.1 . . ?
C33 C32 C31 120.1(2) . . ?
C33 C32 H32 119.9 . . ?
C31 C32 H32 119.9 . . ?
C54 C55 C56 120.2(3) . . ?
C54 C55 H55 119.9 . . ?
C56 C55 H55 119.9 . . ?
C13 C12 C11 119.9(2) . . ?
C46 C12 C11 119.9(2) . . ?
C46 C12 C13 120.2(2) . . ?
N6 C5 N9 111.6(2) . . ?
N6 C5 C4 125.2(2) . . ?
N9 C5 C4 123.1(2) . . ?
C40 C45 H45 119.5 . . ?
C44 C45 C40 121.0(3) . . ?
C44 C45 H45 119.5 . . ?
C29 C30 C31 120.5(3) . . ?
C29 C30 H30 119.7 . . ?
C31 C30 H30 119.7 . . ?
C52 C53 C54 120.1(2) . . ?
C52 C53 H53 119.9 . . ?
C54 C53 H53 119.9 . . ?
C12 C11 C49 118.9(2) . . ?
C12 C11 C10 115.9(2) . . ?
C49 C11 C10 125.2(2) . . ?
C11 C49 C50 123.3(2) . . ?
C48 C49 C11 118.0(3) . . ?
C48 C49 C50 118.4(2) . . ?
C60 C61 H61 120.0 . . ?
C60 C61 C62 119.9(3) . . ?
C62 C61 H61 120.0 . . ?
C59 C58 H58 120.4 . . ?
C59 C58 C57 119.2(3) . . ?
C57 C58 H58 120.4 . . ?
C49 C50 H50A 109.5 . . ?
C49 C50 H50B 109.5 . . ?
C49 C50 H50C 109.5 . . ?
H50A C50 H50B 109.5 . . ?
H50A C50 H50C 109.5 . . ?
H50B C50 H50C 109.5 . . ?
C61 C62 H62 120.3 . . ?
C57 C62 C61 119.5(3) . . ?
C57 C62 H62 120.3 . . ?
C15 C14 H14 119.9 . . ?
C13 C14 C15 120.2(2) . . ?
C13 C14 H14 119.9 . . ?
C12 C13 H13 119.3 . . ?
C14 C13 C12 121.4(3) . . ?
C14 C13 H13 119.3 . . ?
C49 C48 H48 118.7 . . ?
C49 C48 C47 122.7(3) . . ?
C47 C48 H48 118.7 . . ?
C23 C27 H27A 109.5 . . ?
C23 C27 H27B 109.5 . . ?
C23 C27 H27C 109.5 . . ?
H27A C27 H27B 109.5 . . ?
H27A C27 H27C 109.5 . . ?
H27B C27 H27C 109.5 . . ?
C15 C10 N9 118.7(2) . . ?
C15 C10 C11 122.1(2) . . ?
C11 C10 N9 118.1(2) . . ?
C60 C59 H59 119.6 . . ?
C58 C59 C60 120.8(3) . . ?
C58 C59 H59 119.6 . . ?
C12 C46 H46 120.0 . . ?
C47 C46 C12 120.1(3) . . ?
C47 C46 H46 120.0 . . ?
C58 C57 H57 119.6 . . ?
C62 C57 C58 120.8(3) . . ?
C62 C57 H57 119.6 . . ?
C65 C66 H66 120.0 . . ?
C67 C66 H66 120.0 . . ?
C67 C66 C65 120.1(3) . . ?
C66 C65 H65 120.1 . . ?
C66 C65 C64 119.8(3) . . ?
C64 C65 H65 120.1 . . ?
C65 C64 H64 120.2 . . ?
C65 C64 C63 119.6(3) . . ?
C63 C64 H64 120.2 . . ?
C48 C47 H47 120.1 . . ?
C46 C47 C48 119.8(3) . . ?
C46 C47 H47 120.1 . . ?
C64 C63 H63 120.1 . . ?
C68 C63 C64 119.7(3) . . ?
C68 C63 H63 120.1 . . ?
C66 C67 H67 119.7 . . ?
C68 C67 C66 120.6(3) . . ?
C68 C67 H67 119.7 . . ?
C63 C68 H68 119.9 . . ?
C67 C68 C63 120.1(3) . . ?
C67 C68 H68 119.9 . . ?

loop_
_geom_bond_atom_site_label_1
_geom_bond_atom_site_label_2
_geom_bond_distance
_geom_bond_site_symmetry_2
_geom_bond_publ_flag
N6 C7 1.388(3) . ?
N6 C5 1.319(3) . ?
N20 C16 1.378(3) . ?
N20 C21 1.441(3) . ?
N20 C19 1.406(3) . ?
N9 C8 1.394(3) . ?
N9 C5 1.368(3) . ?
N9 C10 1.443(3) . ?
N17 C16 1.326(3) . ?
N17 C18 1.386(3) . ?
C1 C2 1.409(4) . ?
C1 C26 1.418(3) . ?
C1 C22 1.435(3) . ?
C16 C15 1.464(3) . ?
C34 C39 1.391(4) . ?
C34 C18 1.480(3) . ?
C34 C35 1.401(3) . ?
C39 H39 0.9300 . ?
C39 C38 1.393(4) . ?
C18 C19 1.380(3) . ?
C41 H41 0.9300 . ?
C41 C40 1.404(4) . ?
C41 C42 1.386(4) . ?
C2 H2 0.9300 . ?
C2 C3 1.357(4) . ?
C51 C52 1.399(3) . ?
C51 C19 1.472(3) . ?
C51 C56 1.397(3) . ?
C26 H26 0.9300 . ?
C26 C25 1.359(4) . ?
C21 C22 1.433(3) . ?
C21 C4 1.386(3) . ?
C3 H3 0.9300 . ?
C3 C4 1.408(3) . ?
C40 C7 1.476(3) . ?
C40 C45 1.390(4) . ?
C22 C23 1.430(3) . ?
C8 C28 1.476(3) . ?
C8 C7 1.377(3) . ?
C23 C24 1.380(4) . ?
C23 C27 1.515(4) . ?
C52 H52 0.9300 . ?
C52 C53 1.386(4) . ?
C44 H44 0.9300 . ?
C44 C43 1.380(4) . ?
C44 C45 1.383(4) . ?
C28 C33 1.392(3) . ?
C28 C29 1.398(3) . ?
C54 H54 0.9300 . ?
C54 C55 1.381(4) . ?
C54 C53 1.388(4) . ?
C33 H33 0.9300 . ?
C33 C32 1.387(4) . ?
C42 H42 0.9300 . ?
C42 C43 1.382(4) . ?
C25 H25 0.9300 . ?
C25 C24 1.400(4) . ?
C37 H37 0.9300 . ?
C37 C38 1.388(4) . ?
C37 C36 1.384(4) . ?
C43 H43 0.9300 . ?
C29 H29 0.9300 . ?
C29 C30 1.383(4) . ?
C4 C5 1.463(3) . ?
C24 H24 0.9300 . ?
C35 H35 0.9300 . ?
C35 C36 1.387(4) . ?
C38 H38 0.9300 . ?
C31 H31 0.9300 . ?
C31 C32 1.390(4) . ?
C31 C30 1.384(4) . ?
C56 H56 0.9300 . ?
C56 C55 1.387(4) . ?
C36 H36 0.9300 . ?
C15 C14 1.421(4) . ?
C15 C10 1.375(3) . ?
C60 H60 0.9300 . ?
C60 C61 1.381(4) . ?
C60 C59 1.385(4) . ?
C32 H32 0.9300 . ?
C55 H55 0.9300 . ?
C12 C11 1.429(4) . ?
C12 C13 1.415(4) . ?
C12 C46 1.416(4) . ?
C45 H45 0.9300 . ?
C30 H30 0.9300 . ?
C53 H53 0.9300 . ?
C11 C49 1.432(4) . ?
C11 C10 1.441(3) . ?
C49 C50 1.509(4) . ?
C49 C48 1.383(4) . ?
C61 H61 0.9300 . ?
C61 C62 1.392(4) . ?
C58 H58 0.9300 . ?
C58 C59 1.369(4) . ?
C58 C57 1.389(4) . ?
C50 H50A 0.9600 . ?
C50 H50B 0.9600 . ?
C50 H50C 0.9600 . ?
C62 H62 0.9300 . ?
C62 C57 1.375(4) . ?
C14 H14 0.9300 . ?
C14 C13 1.361(4) . ?
C13 H13 0.9300 . ?
C48 H48 0.9300 . ?
C48 C47 1.407(4) . ?
C27 H27A 0.9600 . ?
C27 H27B 0.9600 . ?
C27 H27C 0.9600 . ?
C59 H59 0.9300 . ?
C46 H46 0.9300 . ?
C46 C47 1.366(4) . ?
C57 H57 0.9300 . ?
C66 H66 0.9300 . ?
C66 C65 1.368(5) . ?
C66 C67 1.369(5) . ?
C65 H65 0.9300 . ?
C65 C64 1.379(5) . ?
C64 H64 0.9300 . ?
C64 C63 1.389(5) . ?
C47 H47 0.9300 . ?
C63 H63 0.9300 . ?
C63 C68 1.369(5) . ?
C67 H67 0.9300 . ?
C67 C68 1.361(5) . ?
C68 H68 0.9300 . ?

loop_
_geom_torsion_atom_site_label_1
_geom_torsion_atom_site_label_2
_geom_torsion_atom_site_label_3
_geom_torsion_atom_site_label_4
_geom_torsion
_geom_torsion_site_symmetry_1
_geom_torsion_site_symmetry_2
_geom_torsion_site_symmetry_3
_geom_torsion_site_symmetry_4
_geom_torsion_publ_flag
N20 C16 C15 C14 -139.3(2) . . . . ?
N20 C16 C15 C10 46.0(4) . . . . ?
N20 C21 C22 C1 157.6(2) . . . . ?
N20 C21 C22 C23 -21.6(4) . . . . ?
N20 C21 C4 C3 -162.7(2) . . . . ?
N20 C21 C4 C5 13.7(3) . . . . ?
N9 C8 C28 C33 119.2(3) . . . . ?
N9 C8 C28 C29 -59.4(3) . . . . ?
N9 C8 C7 N6 -0.7(3) . . . . ?
N9 C8 C7 C40 176.6(2) . . . . ?
N17 C16 C15 C14 39.0(4) . . . . ?
N17 C16 C15 C10 -135.7(3) . . . . ?
N17 C18 C19 N20 0.4(3) . . . . ?
N17 C18 C19 C51 178.6(2) . . . . ?
C1 C2 C3 C4 -6.5(4) . . . . ?
C1 C26 C25 C24 -5.2(4) . . . . ?
C1 C22 C23 C24 -7.8(4) . . . . ?
C1 C22 C23 C27 166.4(2) . . . . ?
C16 N20 C21 C22 110.4(3) . . . . ?
C16 N20 C21 C4 -79.7(3) . . . . ?
C16 N20 C19 C18 -1.0(2) . . . . ?
C16 N20 C19 C51 -179.4(2) . . . . ?
C16 N17 C18 C34 178.7(2) . . . . ?
C16 N17 C18 C19 0.3(3) . . . . ?
C16 C15 C14 C13 -172.2(2) . . . . ?
C16 C15 C10 N9 14.6(4) . . . . ?
C16 C15 C10 C11 -177.1(2) . . . . ?
C34 C39 C38 C37 -1.1(4) . . . . ?
C34 C18 C19 N20 -177.8(2) . . . . ?
C34 C18 C19 C51 0.4(4) . . . . ?
C34 C35 C36 C37 0.4(4) . . . . ?
C39 C34 C18 N17 -35.3(3) . . . . ?
C39 C34 C18 C19 142.7(3) . . . . ?
C39 C34 C35 C36 -2.1(4) . . . . ?
C18 N17 C16 N20 -1.0(3) . . . . ?
C18 N17 C16 C15 -179.5(2) . . . . ?
C18 C34 C39 C38 -177.2(2) . . . . ?
C18 C34 C35 C36 177.5(2) . . . . ?
C41 C40 C7 N6 -25.8(4) . . . . ?
C41 C40 C7 C8 157.1(3) . . . . ?
C41 C40 C45 C44 -1.4(4) . . . . ?
C41 C42 C43 C44 -0.7(4) . . . . ?
C2 C1 C26 C25 179.3(3) . . . . ?
C2 C1 C22 C21 7.9(4) . . . . ?
C2 C1 C22 C23 -172.7(2) . . . . ?
C2 C3 C4 C21 2.6(4) . . . . ?
C2 C3 C4 C5 -174.0(2) . . . . ?
C51 C52 C53 C54 2.5(4) . . . . ?
C51 C56 C55 C54 2.4(4) . . . . ?
C26 C1 C2 C3 -178.6(3) . . . . ?
C26 C1 C22 C21 -172.4(2) . . . . ?
C26 C1 C22 C23 6.9(4) . . . . ?
C26 C25 C24 C23 4.2(4) . . . . ?
C21 N20 C16 N17 -165.9(2) . . . . ?
C21 N20 C16 C15 12.5(4) . . . . ?
C21 N20 C19 C18 167.0(2) . . . . ?
C21 N20 C19 C51 -11.4(3) . . . . ?
C21 C22 C23 C24 171.4(2) . . . . ?
C21 C22 C23 C27 -14.3(4) . . . . ?
C21 C4 C5 N6 -132.6(3) . . . . ?
C21 C4 C5 N9 49.2(3) . . . . ?
C3 C4 C5 N6 43.9(4) . . . . ?
C3 C4 C5 N9 -134.3(2) . . . . ?
C40 C41 C42 C43 -1.1(4) . . . . ?
C22 C1 C2 C3 1.0(4) . . . . ?
C22 C1 C26 C25 -0.4(4) . . . . ?
C22 C21 C4 C3 7.0(4) . . . . ?
C22 C21 C4 C5 -176.6(2) . . . . ?
C22 C23 C24 C25 2.4(4) . . . . ?
C8 N9 C5 N6 0.6(3) . . . . ?
C8 N9 C5 C4 179.1(2) . . . . ?
C8 N9 C10 C15 113.3(3) . . . . ?
C8 N9 C10 C11 -55.5(3) . . . . ?
C8 C28 C33 C32 -178.8(2) . . . . ?
C8 C28 C29 C30 178.9(2) . . . . ?
C52 C51 C19 N20 136.4(2) . . . . ?
C52 C51 C19 C18 -41.5(4) . . . . ?
C52 C51 C56 C55 -1.2(4) . . . . ?
C19 N20 C16 N17 1.3(3) . . . . ?
C19 N20 C16 C15 179.7(2) . . . . ?
C19 N20 C21 C22 -54.8(3) . . . . ?
C19 N20 C21 C4 115.0(3) . . . . ?
C19 C51 C52 C53 178.2(2) . . . . ?
C19 C51 C56 C55 179.3(2) . . . . ?
C28 C8 C7 N6 -179.6(2) . . . . ?
C28 C8 C7 C40 -2.2(5) . . . . ?
C28 C33 C32 C31 0.0(4) . . . . ?
C28 C29 C30 C31 -0.2(4) . . . . ?
C33 C28 C29 C30 0.2(4) . . . . ?
C42 C41 C40 C7 -179.9(2) . . . . ?
C42 C41 C40 C45 2.1(4) . . . . ?
C7 N6 C5 N9 -1.1(3) . . . . ?
C7 N6 C5 C4 -179.4(2) . . . . ?
C7 C40 C45 C44 -179.3(2) . . . . ?
C7 C8 C28 C33 -62.1(4) . . . . ?
C7 C8 C28 C29 119.3(3) . . . . ?
C43 C44 C45 C40 -0.4(4) . . . . ?
C29 C28 C33 C32 -0.2(4) . . . . ?
C4 C21 C22 C1 -11.9(3) . . . . ?
C4 C21 C22 C23 168.8(2) . . . . ?
C35 C34 C39 C38 2.5(4) . . . . ?
C35 C34 C18 N17 145.0(2) . . . . ?
C35 C34 C18 C19 -36.9(4) . . . . ?
C38 C37 C36 C35 1.0(4) . . . . ?
C56 C51 C52 C53 -1.3(4) . . . . ?
C56 C51 C19 N20 -44.1(3) . . . . ?
C56 C51 C19 C18 138.0(3) . . . . ?
C36 C37 C38 C39 -0.7(4) . . . . ?
C15 C14 C13 C12 -6.9(4) . . . . ?
C60 C61 C62 C57 -0.9(4) . . . . ?
C32 C31 C30 C29 0.1(4) . . . . ?
C55 C54 C53 C52 -1.2(4) . . . . ?
C12 C11 C49 C50 167.5(2) . . . . ?
C12 C11 C49 C48 -6.3(4) . . . . ?
C12 C11 C10 N9 154.1(2) . . . . ?
C12 C11 C10 C15 -14.3(4) . . . . ?
C12 C46 C47 C48 -1.9(4) . . . . ?
C5 N6 C7 C40 -176.5(2) . . . . ?
C5 N6 C7 C8 1.1(3) . . . . ?
C5 N9 C8 C28 179.1(2) . . . . ?
C5 N9 C8 C7 0.1(3) . . . . ?
C5 N9 C10 C15 -78.3(3) . . . . ?
C5 N9 C10 C11 113.0(3) . . . . ?
C45 C40 C7 N6 152.1(2) . . . . ?
C45 C40 C7 C8 -25.0(4) . . . . ?
C45 C44 C43 C42 1.5(4) . . . . ?
C30 C31 C32 C33 0.0(4) . . . . ?
C53 C54 C55 C56 -1.3(4) . . . . ?
C11 C12 C13 C14 0.3(4) . . . . ?
C11 C12 C46 C47 -4.8(4) . . . . ?
C11 C49 C48 C47 -0.3(4) . . . . ?
C49 C11 C10 N9 -26.6(4) . . . . ?
C49 C11 C10 C15 165.1(2) . . . . ?
C49 C48 C47 C46 4.6(4) . . . . ?
C61 C60 C59 C58 0.0(5) . . . . ?
C61 C62 C57 C58 0.2(5) . . . . ?
C50 C49 C48 C47 -174.5(3) . . . . ?
C14 C15 C10 N9 -160.1(2) . . . . ?
C14 C15 C10 C11 8.2(4) . . . . ?
C13 C12 C11 C49 -169.5(2) . . . . ?
C13 C12 C11 C10 9.9(4) . . . . ?
C13 C12 C46 C47 173.6(3) . . . . ?
C27 C23 C24 C25 -172.2(3) . . . . ?
C10 N9 C8 C28 -10.1(3) . . . . ?
C10 N9 C8 C7 170.9(2) . . . . ?
C10 N9 C5 N6 -169.1(2) . . . . ?
C10 N9 C5 C4 9.3(4) . . . . ?
C10 C15 C14 C13 2.7(4) . . . . ?
C10 C11 C49 C50 -11.8(4) . . . . ?
C10 C11 C49 C48 174.4(2) . . . . ?
C59 C60 C61 C62 0.8(4) . . . . ?
C59 C58 C57 C62 0.6(5) . . . . ?
C46 C12 C11 C49 8.9(4) . . . . ?
C46 C12 C11 C10 -171.7(2) . . . . ?
C46 C12 C13 C14 -178.2(3) . . . . ?
C57 C58 C59 C60 -0.7(5) . . . . ?
C66 C65 C64 C63 -0.7(5) . . . . ?
C66 C67 C68 C63 0.1(5) . . . . ?
C65 C66 C67 C68 -0.4(5) . . . . ?
C65 C64 C63 C68 0.4(5) . . . . ?
C64 C63 C68 C67 -0.1(5) . . . . ?
C67 C66 C65 C64 0.7(5) . . . . ?
